data_7246303
loop_
_publ_author_name
'Jiang, Zhi'
'Liu, Hezhuang'
'Zou, Jihua'
'Huang, Yixuan'
'Xu, Zhaoquan'
'Pustovyi, Denys'
'Vitusevich, Svetlana'

_publ_section_title
;
 Scale-up synthesis of high-quality solid-state-processed CsCuX (X = Cl,
 Br, I) perovskite nanocrystal materials toward near-ultraviolet flexible
 electronic properties
;
_journal_issue 9
_journal_name_full 'RSC Advances'
_journal_page_first 5993
_journal_page_last 6001
_journal_paper_doi 10.1039/D2RA07100B
_journal_volume 13
_journal_year 2023
_chemical_formula_sum 'Br3 Cs Cu2'
_chemical_name_systematic 'Cesium Dicopper(I) Bromide'
_space_group_IT_number 63
_space_group_name_Hall '-C 2c 2'
_space_group_name_H-M_alt 'C m c m'
_symmetry_cell_setting orthorhombic
_symmetry_Int_Tables_number 63
_symmetry_space_group_name_H-M 'C m c m'
_audit_update_record
;
2018-02-27 deposited with the CCDC.	2023-02-09 downloaded from the CCDC.
;
_cell_angle_alpha 90
_cell_angle_beta 90
_cell_angle_gamma 90
_cell_formula_units_Z 4
_cell_length_a 9.87123
_cell_length_b 12.3478
_cell_length_c 5.81321
_cell_volume 708.560
_refine_ls_R_factor_all 0.0167
_cod_data_source_file d2ra07100b2.cif
_cod_data_source_block 150304-ICSD
_cod_original_cell_volume 708.56
_cod_original_formula_sum 'Br3 Cs1 Cu2'
_cod_database_code 7246303

loop_
_symmetry_equiv_pos_site_id
_symmetry_equiv_pos_as_xyz
1 '-x, y, -z+1/2'
2 '-x, -y, z+1/2'
3 '-x, y, z'
4 '-x, -y, -z'
5 'x, -y, z+1/2'
6 'x, y, -z+1/2'
7 'x, -y, -z'
8 'x, y, z'
9 '-x+1/2, y+1/2, -z+1/2'
10 '-x+1/2, -y+1/2, z+1/2'
11 '-x+1/2, y+1/2, z'
12 '-x+1/2, -y+1/2, -z'
13 'x+1/2, -y+1/2, z+1/2'
14 'x+1/2, y+1/2, -z+1/2'
15 'x+1/2, -y+1/2, -z'
16 'x+1/2, y+1/2, z'

loop_
_atom_site_label
_atom_site_type_symbol
_atom_site_fract_x
_atom_site_fract_y
_atom_site_fract_z
Cs1 Cs1+ 0 0.678 0.25
Cu1 Cu1+ 0.844 0 0
Br1 Br1- 0 0.1181 0.25
Br2 Br1- 0.7146 0.8814 0.25

loop_
_citation_id
_citation_doi
_citation_year
1 10.1016/j.jssc.2004.05.004 2004
